data_7156610
loop_
_publ_author_name
'Bakthadoss, Manickam'
'Jayakumar, Srinivasan'
'Raman, Selvakumar'
'Devaraj, Anthonisamy'
'Sharada, Duddu S.'

_publ_section_title
;
 A novel multicomponent quadruple/double quadruple domino reaction: highly
 efficient synthesis of polyheterocyclic architectures.
;
_journal_issue 16
_journal_name_full 'Organic &amp; biomolecular chemistry'
_journal_page_first 3884
_journal_page_last 3893
_journal_paper_doi 10.1039/c8ob02970a
_journal_volume 17
_journal_year 2019
_chemical_formula_moiety 'C25 H21 Br N2 O8'
_chemical_formula_sum 'C25 H21 Br N2 O8'
_chemical_formula_weight 557.35
_space_group_crystal_system monoclinic
_space_group_IT_number 14
_space_group_name_Hall '-P 2yab'
_space_group_name_H-M_alt 'P 1 21/a 1'
_symmetry_space_group_name_Hall '-P 2yab'
_symmetry_space_group_name_H-M 'P 1 21/a 1'
_atom_sites_solution_hydrogens geom
_atom_sites_solution_primary direct
_atom_sites_solution_secondary difmap
_audit_creation_date 2015-03-13
_audit_creation_method
;
Olex2 1.2
(compiled 2014.11.28 svn.r3106 for OlexSys, GUI svn.r4959)
;
_audit_update_record
;
2015-03-13 deposited with the CCDC.
2018-12-12 downloaded from the CCDC.
;
_cell_angle_alpha 90.00
_cell_angle_beta 104.085(5)
_cell_angle_gamma 90.00
_cell_formula_units_Z 4
_cell_length_a 8.5538(5)
_cell_length_b 28.5184(14)
_cell_length_c 9.9217(5)
_cell_measurement_temperature 298(2)
_cell_volume 2347.5(2)
_computing_molecular_graphics 'Olex2 (Dolomanov et al., 2009)'
_computing_publication_material 'Olex2 (Dolomanov et al., 2009)'
_computing_structure_refinement 'ShelXL (Sheldrick, 2008)'
_computing_structure_solution 'ShelXS (Sheldrick, 2008)'
_diffrn_ambient_temperature 298.0
_diffrn_measured_fraction_theta_full 0.989
_diffrn_measured_fraction_theta_max 0.852
_diffrn_radiation_monochromator graphite
_diffrn_radiation_type MoK\a
_diffrn_radiation_wavelength 0.71073
_diffrn_reflns_av_R_equivalents 0.0357
_diffrn_reflns_av_unetI/netI 0.0546
_diffrn_reflns_limit_h_max 10
_diffrn_reflns_limit_h_min -10
_diffrn_reflns_limit_k_max 32
_diffrn_reflns_limit_k_min -37
_diffrn_reflns_limit_l_max 12
_diffrn_reflns_limit_l_min -13
_diffrn_reflns_number 12825
_diffrn_reflns_theta_full 25.00
_diffrn_reflns_theta_max 29.21
_diffrn_reflns_theta_min 4.20
_diffrn_source 'fine-focus sealed tube'
_exptl_absorpt_coefficient_mu 1.806
_exptl_absorpt_correction_T_max 0.6609
_exptl_absorpt_correction_T_min 0.4654
_exptl_absorpt_correction_type multi-scan
_exptl_crystal_colour colourless
_exptl_crystal_colour_primary colourless
_exptl_crystal_density_diffrn 1.577
_exptl_crystal_density_method 'not measured'
_exptl_crystal_description block
_exptl_crystal_F_000 1136
_exptl_crystal_size_max 0.5
_exptl_crystal_size_mid 0.4
_exptl_crystal_size_min 0.25
_refine_diff_density_max 0.324
_refine_diff_density_min -0.483
_refine_diff_density_rms 0.061
_refine_ls_extinction_method none
_refine_ls_goodness_of_fit_ref 1.050
_refine_ls_hydrogen_treatment constr
_refine_ls_matrix_type full
_refine_ls_number_parameters 328
_refine_ls_number_reflns 5425
_refine_ls_number_restraints 0
_refine_ls_restrained_S_all 1.050
_refine_ls_R_factor_all 0.0835
_refine_ls_R_factor_gt 0.0463
_refine_ls_shift/su_max 0.001
_refine_ls_shift/su_mean 0.000
_refine_ls_structure_factor_coef Fsqd
_refine_ls_weighting_details 'calc w=1/[\s^2^(Fo^2^)+(0.0276P)^2^+1.0549P] where P=(Fo^2^+2Fc^2^)/3'
_refine_ls_weighting_scheme calc
_refine_ls_wR_factor_gt 0.0808
_refine_ls_wR_factor_ref 0.0930
_reflns_number_gt 3748
_reflns_number_total 5425
_reflns_threshold_expression >2sigma(I)
_cod_data_source_file c8ob02970a2.cif
_cod_data_source_block mb-js-v-77
_cod_depositor_comments 'Adding full bibliography for 7156610--7156611.cif.'
_cod_database_code 7156610
_olex2_refinement_description
;
1. Fixed Uiso
 At 1.2 times of:
  All C(H) groups, All C(H,H) groups
 At 1.5 times of:
  All C(H,H,H) groups
2.a Ternary CH refined with riding coordinates:
 C8(H8), C16(H16)
2.b Secondary CH2 refined with riding coordinates:
 C32(H32A,H32B)
2.c Aromatic/amide H refined with riding coordinates:
 C10(H10), C13(H13), C28(H28), C25(H25), C12(H12), C26(H26), C29(H29), C27(H27)
2.d Idealised Me refined as rotating group:
 C19(H19A,H19B,H19C), C2(H2A,H2B,H2C), C4(H4A,H4B,H4C)
;
_olex2_submission_special_instructions 'No special instructions were received'

loop_
_space_group_symop_id
_space_group_symop_operation_xyz
1 'x, y, z'
2 '-x+1/2, y+1/2, -z'
3 '-x, -y, -z'
4 'x-1/2, -y-1/2, z'

loop_
_atom_site_label
_atom_site_type_symbol
_atom_site_fract_x
_atom_site_fract_y
_atom_site_fract_z
_atom_site_U_iso_or_equiv
_atom_site_adp_type
_atom_site_occupancy
_atom_site_calc_flag
_atom_site_refinement_flags_posn
Br34 Br 0.18739(4) 0.431594(10) -0.03770(4) 0.04926(12) Uani 1 d .
O15 O 0.4196(2) 0.61745(6) -0.20286(18) 0.0308(4) Uani 1 d .
O2 O 0.52406(19) 0.67320(6) -0.03610(17) 0.0312(4) Uani 1 d .
O23 O -0.0444(2) 0.64164(7) -0.1745(2) 0.0434(5) Uani 1 d .
O18 O 0.4484(2) 0.68829(6) -0.35266(18) 0.0366(4) Uani 1 d .
O20 O 0.3379(3) 0.73847(7) -0.2286(2) 0.0515(6) Uani 1 d .
N4 N 0.6507(2) 0.65825(7) 0.2017(2) 0.0278(5) Uani 1 d .
O33 O 0.4701(3) 0.57981(10) 0.4777(2) 0.0708(8) Uani 1 d .
O31 O 0.2461(2) 0.57897(8) 0.3038(2) 0.0496(6) Uani 1 d .
O22 O 0.0915(2) 0.65563(9) -0.3343(2) 0.0572(6) Uani 1 d .
C10 C 0.2251(3) 0.53031(9) -0.0229(3) 0.0274(6) Uani 1 d .
H10 H 0.1691 0.5281 0.0462 0.033 Uiso 1 calc R
C7 C 0.4021(3) 0.63004(8) 0.1250(2) 0.0254(5) Uani 1 d .
C13 C 0.3908(3) 0.53592(10) -0.2303(3) 0.0346(6) Uani 1 d .
H13 H 0.4458 0.5381 -0.3002 0.041 Uiso 1 calc R
C9 C 0.2769(3) 0.57374(9) -0.0580(2) 0.0240(5) Uani 1 d .
N5 N 0.6163(3) 0.63568(8) 0.3130(2) 0.0324(5) Uani 1 d .
C28 C 1.0014(3) 0.71859(9) 0.1223(3) 0.0353(6) Uani 1 d .
H28 H 1.0271 0.7358 0.0511 0.042 Uiso 1 calc R
C8 C 0.2521(3) 0.61863(9) 0.0150(2) 0.0252(5) Uani 1 d .
H8 H 0.1579 0.6164 0.0545 0.030 Uiso 1 calc R
C21 C 0.0874(3) 0.65148(9) -0.2159(3) 0.0306(6) Uani 1 d .
C17 C 0.3847(3) 0.70016(10) -0.2499(3) 0.0289(6) Uani 1 d .
C25 C 0.9248(3) 0.66870(10) 0.3350(3) 0.0373(7) Uani 1 d .
H25 H 0.8993 0.6519 0.4072 0.045 Uiso 1 calc R
C3 C 0.5220(3) 0.65478(9) 0.0894(2) 0.0261(5) Uani 1 d .
C14 C 0.3608(3) 0.57577(9) -0.1618(2) 0.0258(5) Uani 1 d .
C1 C 0.3852(3) 0.65999(9) -0.1467(2) 0.0251(5) Uani 1 d .
C11 C 0.2569(3) 0.49043(9) -0.0907(3) 0.0330(6) Uani 1 d .
C16 C 0.2313(3) 0.65811(9) -0.0938(2) 0.0254(5) Uani 1 d .
H16 H 0.2194 0.6880 -0.0484 0.030 Uiso 1 calc R
C24 C 0.8083(3) 0.67703(9) 0.2138(3) 0.0273(6) Uani 1 d .
C6 C 0.4682(3) 0.61879(9) 0.2659(2) 0.0280(6) Uani 1 d .
C12 C 0.3388(3) 0.49272(10) -0.1947(3) 0.0362(6) Uani 1 d .
H12 H 0.3586 0.4656 -0.2401 0.043 Uiso 1 calc R
C26 C 1.0795(3) 0.68549(11) 0.3482(3) 0.0438(7) Uani 1 d .
H26 H 1.1580 0.6800 0.4297 0.053 Uiso 1 calc R
C19 C 0.4700(4) 0.72590(11) -0.4452(3) 0.0461(8) Uani 1 d .
H19A H 0.5042 0.7130 -0.5227 0.069 Uiso 1 calc GR
H19B H 0.5503 0.7473 -0.3959 0.069 Uiso 1 calc GR
H19C H 0.3698 0.7422 -0.4782 0.069 Uiso 1 calc GR
C29 C 0.8461(3) 0.70187(9) 0.1061(3) 0.0325(6) Uani 1 d .
H29 H 0.7683 0.7072 0.0241 0.039 Uiso 1 calc R
C27 C 1.1182(3) 0.71017(10) 0.2420(3) 0.0402(7) Uani 1 d .
H27 H 1.2226 0.7211 0.2510 0.048 Uiso 1 calc R
C30 C 0.3984(3) 0.59067(10) 0.3630(3) 0.0372(7) Uani 1 d .
C32 C 0.1589(4) 0.55321(14) 0.3900(4) 0.0638(10) Uani 1 d .
H32A H 0.0450 0.5606 0.3608 0.077 Uiso 1 calc R
H32B H 0.1976 0.5627 0.4862 0.077 Uiso 1 calc R
C2 C -0.1919(3) 0.63625(13) -0.2835(4) 0.0600(10) Uani 1 d .
H2A H -0.1800 0.6105 -0.3427 0.090 Uiso 1 calc GR
H2B H -0.2125 0.6645 -0.3374 0.090 Uiso 1 calc GR
H2C H -0.2804 0.6301 -0.2422 0.090 Uiso 1 calc GR
C4 C 0.1817(6) 0.50236(16) 0.3781(5) 0.0968(15) Uani 1 d .
H4A H 0.1469 0.4932 0.2824 0.145 Uiso 1 calc GR
H4B H 0.1193 0.4860 0.4316 0.145 Uiso 1 calc GR
H4C H 0.2936 0.4948 0.4127 0.145 Uiso 1 calc GR

loop_
_atom_site_aniso_label
_atom_site_aniso_U_11
_atom_site_aniso_U_22
_atom_site_aniso_U_33
_atom_site_aniso_U_23
_atom_site_aniso_U_13
_atom_site_aniso_U_12
Br34 0.0539(2) 0.02634(16) 0.0716(2) 0.00595(15) 0.02314(16) -0.00393(15)
O15 0.0377(10) 0.0240(9) 0.0362(10) 0.0052(8) 0.0197(8) 0.0011(8)
O2 0.0285(9) 0.0404(11) 0.0226(9) 0.0094(8) 0.0020(7) -0.0069(8)
O23 0.0260(10) 0.0623(14) 0.0420(12) 0.0111(10) 0.0086(8) -0.0004(10)
O18 0.0455(11) 0.0359(11) 0.0313(10) 0.0109(8) 0.0147(9) -0.0040(9)
O20 0.0747(15) 0.0315(12) 0.0521(14) 0.0133(10) 0.0228(11) 0.0111(11)
N4 0.0290(11) 0.0322(12) 0.0221(11) 0.0031(9) 0.0061(9) -0.0024(10)
O33 0.0618(15) 0.111(2) 0.0357(12) 0.0341(13) 0.0045(11) -0.0219(14)
O31 0.0434(12) 0.0677(15) 0.0382(11) 0.0170(11) 0.0111(9) -0.0145(11)
O22 0.0352(11) 0.103(2) 0.0294(11) 0.0143(12) 0.0013(9) -0.0086(12)
C10 0.0269(14) 0.0283(14) 0.0275(14) 0.0034(11) 0.0074(11) -0.0001(11)
C7 0.0294(14) 0.0238(13) 0.0245(13) 0.0025(10) 0.0097(11) 0.0000(11)
C13 0.0400(16) 0.0353(16) 0.0328(15) 0.0019(12) 0.0174(12) 0.0031(13)
C9 0.0226(12) 0.0259(13) 0.0229(12) 0.0021(10) 0.0040(10) -0.0004(11)
N5 0.0372(13) 0.0376(13) 0.0233(11) 0.0044(10) 0.0092(9) -0.0029(11)
C28 0.0371(16) 0.0330(15) 0.0376(16) 0.0048(12) 0.0125(13) -0.0034(13)
C8 0.0258(13) 0.0271(14) 0.0243(13) 0.0021(10) 0.0091(10) -0.0006(11)
C21 0.0290(14) 0.0284(14) 0.0347(15) 0.0076(12) 0.0084(12) 0.0040(12)
C17 0.0279(14) 0.0304(15) 0.0259(13) 0.0055(11) 0.0019(11) -0.0033(12)
C25 0.0404(16) 0.0400(17) 0.0294(14) 0.0039(12) 0.0044(12) -0.0071(14)
C3 0.0286(14) 0.0275(13) 0.0223(12) 0.0037(11) 0.0061(10) 0.0034(12)
C14 0.0256(13) 0.0256(14) 0.0260(13) 0.0060(10) 0.0059(10) 0.0022(11)
C1 0.0270(13) 0.0239(13) 0.0230(12) 0.0042(10) 0.0035(10) -0.0004(11)
C11 0.0306(15) 0.0243(14) 0.0423(16) 0.0050(12) 0.0055(12) -0.0009(12)
C16 0.0264(13) 0.0238(13) 0.0269(13) 0.0021(10) 0.0083(10) 0.0031(11)
C24 0.0301(14) 0.0238(13) 0.0281(13) -0.0026(11) 0.0075(11) 0.0001(12)
C6 0.0314(14) 0.0316(14) 0.0228(13) 0.0018(11) 0.0100(11) 0.0015(12)
C12 0.0408(16) 0.0267(15) 0.0429(17) -0.0051(12) 0.0139(13) 0.0039(13)
C26 0.0369(16) 0.056(2) 0.0329(16) 0.0013(14) -0.0025(13) -0.0105(15)
C19 0.0548(19) 0.0486(19) 0.0350(16) 0.0145(14) 0.0112(14) -0.0187(16)
C29 0.0335(15) 0.0335(15) 0.0294(14) 0.0038(12) 0.0056(11) 0.0015(13)
C27 0.0329(15) 0.0416(17) 0.0446(17) -0.0034(14) 0.0065(13) -0.0098(14)
C30 0.0416(17) 0.0447(17) 0.0272(14) 0.0060(13) 0.0122(12) -0.0037(14)
C32 0.054(2) 0.083(3) 0.060(2) 0.024(2) 0.0236(17) -0.012(2)
C2 0.0300(16) 0.082(3) 0.062(2) 0.022(2) 0.0003(15) -0.0049(17)
C4 0.126(4) 0.078(3) 0.099(4) 0.021(3) 0.052(3) -0.016(3)

loop_
_atom_type_symbol
_atom_type_description
_atom_type_scat_dispersion_real
_atom_type_scat_dispersion_imag
_atom_type_scat_source
C C 0.0033 0.0016 'International Tables Vol C Tables 4.2.6.8 and 6.1.1.4'
H H 0.0000 0.0000 'International Tables Vol C Tables 4.2.6.8 and 6.1.1.4'
N N 0.0061 0.0033 'International Tables Vol C Tables 4.2.6.8 and 6.1.1.4'
O O 0.0106 0.0060 'International Tables Vol C Tables 4.2.6.8 and 6.1.1.4'
Br Br -0.2901 2.4595 'International Tables Vol C Tables 4.2.6.8 and 6.1.1.4'

loop_
_geom_angle_atom_site_label_1
_geom_angle_atom_site_label_2
_geom_angle_atom_site_label_3
_geom_angle
C14 O15 C1 119.98(18)
C3 O2 C1 113.66(18)
C21 O23 C2 116.3(2)
C17 O18 C19 116.2(2)
N5 N4 C24 119.5(2)
C3 N4 N5 109.5(2)
C3 N4 C24 130.7(2)
C30 O31 C32 116.8(2)
C9 C10 H10 120.0
C11 C10 H10 120.0
C11 C10 C9 120.0(2)
C3 C7 C8 119.2(2)
C3 C7 C6 103.3(2)
C6 C7 C8 137.3(2)
C14 C13 H13 120.1
C14 C13 C12 119.8(2)
C12 C13 H13 120.1
C10 C9 C8 123.0(2)
C10 C9 C14 118.4(2)
C14 C9 C8 118.5(2)
C6 N5 N4 105.1(2)
C29 C28 H28 119.5
C27 C28 H28 119.5
C27 C28 C29 121.0(3)
C7 C8 C9 109.7(2)
C7 C8 H8 111.2
C7 C8 C16 106.4(2)
C9 C8 H8 111.2
C9 C8 C16 106.82(19)
C16 C8 H8 111.2
O23 C21 C16 111.5(2)
O22 C21 O23 124.1(2)
O22 C21 C16 124.3(2)
O18 C17 C1 113.0(2)
O20 C17 O18 126.3(2)
O20 C17 C1 120.6(2)
C24 C25 H25 120.2
C26 C25 H25 120.2
C26 C25 C24 119.5(3)
O2 C3 N4 122.2(2)
O2 C3 C7 128.2(2)
C7 C3 N4 109.5(2)
O15 C14 C9 122.8(2)
C13 C14 O15 115.8(2)
C13 C14 C9 121.4(2)
O15 C1 O2 108.24(18)
O15 C1 C17 110.44(19)
O15 C1 C16 112.87(19)
O2 C1 C17 100.30(18)
O2 C1 C16 111.18(19)
C16 C1 C17 113.0(2)
C10 C11 Br34 118.77(19)
C10 C11 C12 121.3(2)
C12 C11 Br34 119.9(2)
C8 C16 H16 108.7
C21 C16 C8 113.7(2)
C21 C16 C1 109.2(2)
C21 C16 H16 108.7
C1 C16 C8 107.67(19)
C1 C16 H16 108.7
C25 C24 N4 118.3(2)
C25 C24 C29 120.3(2)
C29 C24 N4 121.4(2)
C7 C6 C30 129.6(2)
N5 C6 C7 112.5(2)
N5 C6 C30 117.8(2)
C13 C12 H12 120.5
C11 C12 C13 119.0(2)
C11 C12 H12 120.5
C25 C26 H26 119.7
C27 C26 C25 120.6(3)
C27 C26 H26 119.7
O18 C19 H19A 109.5
O18 C19 H19B 109.5
O18 C19 H19C 109.5
H19A C19 H19B 109.5
H19A C19 H19C 109.5
H19B C19 H19C 109.5
C28 C29 C24 119.0(2)
C28 C29 H29 120.5
C24 C29 H29 120.5
C28 C27 H27 120.2
C26 C27 C28 119.5(3)
C26 C27 H27 120.2
O33 C30 O31 125.0(3)
O33 C30 C6 124.3(3)
O31 C30 C6 110.7(2)
O31 C32 H32A 109.5
O31 C32 H32B 109.5
O31 C32 C4 110.6(3)
H32A C32 H32B 108.1
C4 C32 H32A 109.5
C4 C32 H32B 109.5
O23 C2 H2A 109.5
O23 C2 H2B 109.5
O23 C2 H2C 109.5
H2A C2 H2B 109.5
H2A C2 H2C 109.5
H2B C2 H2C 109.5
C32 C4 H4A 109.5
C32 C4 H4B 109.5
C32 C4 H4C 109.5
H4A C4 H4B 109.5
H4A C4 H4C 109.5
H4B C4 H4C 109.5

loop_
_geom_bond_atom_site_label_1
_geom_bond_atom_site_label_2
_geom_bond_distance
Br34 C11 1.897(3)
O15 C14 1.390(3)
O15 C1 1.396(3)
O2 C3 1.356(3)
O2 C1 1.457(3)
O23 C21 1.320(3)
O23 C2 1.456(4)
O18 C17 1.312(3)
O18 C19 1.453(3)
O20 C17 1.200(3)
N4 N5 1.370(3)
N4 C3 1.367(3)
N4 C24 1.428(3)
O33 C30 1.195(3)
O31 C30 1.335(3)
O31 C32 1.462(3)
O22 C21 1.190(3)
C10 H10 0.9300
C10 C9 1.388(3)
C10 C11 1.381(4)
C7 C8 1.504(3)
C7 C3 1.360(3)
C7 C6 1.412(3)
C13 H13 0.9300
C13 C14 1.380(4)
C13 C12 1.384(4)
C9 C8 1.511(3)
C9 C14 1.392(3)
N5 C6 1.329(3)
C28 H28 0.9300
C28 C29 1.383(4)
C28 C27 1.374(4)
C8 H8 0.9800
C8 C16 1.540(3)
C21 C16 1.515(3)
C17 C1 1.536(3)
C25 H25 0.9300
C25 C24 1.384(4)
C25 C26 1.383(4)
C1 C16 1.533(3)
C11 C12 1.383(4)
C16 H16 0.9800
C24 C29 1.384(3)
C6 C30 1.485(3)
C12 H12 0.9300
C26 H26 0.9300
C26 C27 1.373(4)
C19 H19A 0.9600
C19 H19B 0.9600
C19 H19C 0.9600
C29 H29 0.9300
C27 H27 0.9300
C32 H32A 0.9700
C32 H32B 0.9700
C32 C4 1.472(5)
C2 H2A 0.9600
C2 H2B 0.9600
C2 H2C 0.9600
C4 H4A 0.9600
C4 H4B 0.9600
C4 H4C 0.9600

loop_
_geom_torsion_atom_site_label_1
_geom_torsion_atom_site_label_2
_geom_torsion_atom_site_label_3
_geom_torsion_atom_site_label_4
_geom_torsion
Br34 C11 C12 C13 -179.0(2)
O15 C1 C16 C8 57.3(2)
O15 C1 C16 C21 -66.6(2)
O2 C1 C16 C8 -64.5(2)
O2 C1 C16 C21 171.6(2)
O23 C21 C16 C8 49.0(3)
O23 C21 C16 C1 169.2(2)
O18 C17 C1 O15 -13.5(3)
O18 C17 C1 O2 100.6(2)
O18 C17 C1 C16 -141.0(2)
O20 C17 C1 O15 170.6(2)
O20 C17 C1 O2 -75.4(3)
O20 C17 C1 C16 43.1(3)
N4 N5 C6 C7 -0.5(3)
N4 N5 C6 C30 177.9(2)
N4 C24 C29 C28 -178.9(2)
O22 C21 C16 C8 -132.6(3)
O22 C21 C16 C1 -12.4(4)
C10 C9 C8 C7 96.9(3)
C10 C9 C8 C16 -148.1(2)
C10 C9 C14 O15 -179.0(2)
C10 C9 C14 C13 0.9(4)
C10 C11 C12 C13 0.6(4)
C7 C8 C16 C21 178.2(2)
C7 C8 C16 C1 57.1(2)
C7 C6 C30 O33 173.3(3)
C7 C6 C30 O31 -6.1(4)
C9 C10 C11 Br34 178.98(18)
C9 C10 C11 C12 -0.6(4)
C9 C8 C16 C21 61.0(3)
C9 C8 C16 C1 -60.1(2)
N5 N4 C3 O2 -178.6(2)
N5 N4 C3 C7 0.0(3)
N5 N4 C24 C25 4.7(3)
N5 N4 C24 C29 -177.1(2)
N5 C6 C30 O33 -4.8(4)
N5 C6 C30 O31 175.8(2)
C8 C7 C3 O2 2.9(4)
C8 C7 C3 N4 -175.6(2)
C8 C7 C6 N5 174.5(3)
C8 C7 C6 C30 -3.7(5)
C8 C9 C14 O15 -1.4(3)
C8 C9 C14 C13 178.5(2)
C17 C1 C16 C8 -176.4(2)
C17 C1 C16 C21 59.7(3)
C25 C24 C29 C28 -0.7(4)
C25 C26 C27 C28 0.7(5)
C3 O2 C1 O15 -87.0(2)
C3 O2 C1 C17 157.3(2)
C3 O2 C1 C16 37.5(3)
C3 N4 N5 C6 0.3(3)
C3 N4 C24 C25 -168.8(3)
C3 N4 C24 C29 9.4(4)
C3 C7 C8 C9 86.4(3)
C3 C7 C8 C16 -28.8(3)
C3 C7 C6 N5 0.5(3)
C3 C7 C6 C30 -177.7(3)
C14 O15 C1 O2 99.1(2)
C14 O15 C1 C17 -152.0(2)
C14 O15 C1 C16 -24.4(3)
C14 C13 C12 C11 0.2(4)
C14 C9 C8 C7 -80.6(3)
C14 C9 C8 C16 34.4(3)
C1 O15 C14 C13 175.4(2)
C1 O15 C14 C9 -4.7(3)
C1 O2 C3 N4 171.6(2)
C1 O2 C3 C7 -6.7(4)
C11 C10 C9 C8 -177.7(2)
C11 C10 C9 C14 -0.2(4)
C24 N4 N5 C6 -174.4(2)
C24 N4 C3 O2 -4.6(4)
C24 N4 C3 C7 174.0(2)
C24 C25 C26 C27 -0.2(5)
C6 C7 C8 C9 -86.9(3)
C6 C7 C8 C16 157.9(3)
C6 C7 C3 O2 178.2(2)
C6 C7 C3 N4 -0.3(3)
C12 C13 C14 O15 179.0(2)
C12 C13 C14 C9 -0.9(4)
C26 C25 C24 N4 178.4(2)
C26 C25 C24 C29 0.2(4)
C19 O18 C17 O20 2.8(4)
C19 O18 C17 C1 -172.8(2)
C29 C28 C27 C26 -1.2(4)
C27 C28 C29 C24 1.2(4)
C30 O31 C32 C4 -89.2(4)
C32 O31 C30 O33 3.7(5)
C32 O31 C30 C6 -176.9(3)
C2 O23 C21 O22 -0.6(4)
C2 O23 C21 C16 177.8(2)
